data_4126986
loop_
_publ_author_name
'B\"ohnke, Julian'
'Braunschweig, Holger'
'Jim\'enez-Halla, J Oscar C'
'Krummenacher, Ivo'
'Stennett, Tom E.'

_publ_section_title
;
 Half-Sandwich Complexes of an Extremely Electron-Donating, Redox-Active
 \h6-Diborabenzene Ligand.
;
_journal_name_full 'Journal of the American Chemical Society'
_journal_paper_doi 10.1021/jacs.7b12394
_journal_year 2017
_chemical_formula_moiety 'C52 H82 B2 Li2 N2 O2'
_chemical_formula_sum 'C52 H82 B2 Li2 N2 O2'
_chemical_formula_weight 802.69
_space_group_crystal_system monoclinic
_space_group_IT_number 14
_space_group_name_Hall '-P 2ybc'
_space_group_name_H-M_alt 'P 1 21/c 1'
_symmetry_space_group_name_Hall '-P 2ybc'
_symmetry_space_group_name_H-M 'P 1 21/c 1'
_atom_sites_solution_hydrogens mixed
_atom_sites_solution_primary iterative
_atom_sites_solution_secondary difmap
_audit_creation_method SHELXL-2014/6
_cell_angle_alpha 90
_cell_angle_beta 115.15(3)
_cell_angle_gamma 90
_cell_formula_units_Z 2
_cell_length_a 14.912(9)
_cell_length_b 10.648(6)
_cell_length_c 17.003(12)
_cell_measurement_reflns_used 8244
_cell_measurement_temperature 100(2)
_cell_measurement_theta_max 26.61
_cell_measurement_theta_min 2.43
_cell_volume 2444(3)
_computing_cell_refinement 'Saint+ ver. V8.34A (Bruker AXS)'
_computing_data_collection 'APEX2 ver. 2014.9 (Bruker AXS)'
_computing_data_reduction 'Saint+ ver. V8.34A (Bruker AXS)'
_computing_molecular_graphics 'ShelXLe (Huebschle et all, 2011)'
_computing_publication_material 'SHELXL-2014/6 (Sheldrick, 2014)'
_computing_structure_refinement 'SHELXL-2014/6 (Sheldrick, 2014)'
_computing_structure_solution 'SHELXT (Sheldrick, 2014)'
_diffrn_ambient_temperature 100(2)
_diffrn_detector 'CMOS area detector (Photon 100)'
_diffrn_detector_area_resol_mean 10.24
_diffrn_measured_fraction_theta_full 0.999
_diffrn_measured_fraction_theta_max 0.999
_diffrn_measurement_device_type 'Bruker D8 Quest'
_diffrn_measurement_method '\f and \w scans'
_diffrn_radiation_monochromator 'multi-layer mirror'
_diffrn_radiation_type MoK\a
_diffrn_radiation_wavelength 0.71073
_diffrn_reflns_av_R_equivalents 0.1114
_diffrn_reflns_av_unetI/netI 0.0468
_diffrn_reflns_Laue_measured_fraction_full 0.999
_diffrn_reflns_Laue_measured_fraction_max 0.999
_diffrn_reflns_limit_h_max 18
_diffrn_reflns_limit_h_min -18
_diffrn_reflns_limit_k_max 13
_diffrn_reflns_limit_k_min -12
_diffrn_reflns_limit_l_max 21
_diffrn_reflns_limit_l_min -21
_diffrn_reflns_number 43755
_diffrn_reflns_point_group_measured_fraction_full 0.999
_diffrn_reflns_point_group_measured_fraction_max 0.999
_diffrn_reflns_theta_full 26.000
_diffrn_reflns_theta_max 26.369
_diffrn_reflns_theta_min 2.426
_diffrn_source 'microfocus sealed tube (Incoatec ImS)'
_exptl_absorpt_coefficient_mu 0.063
_exptl_absorpt_correction_T_max 0.7454
_exptl_absorpt_correction_T_min 0.6277
_exptl_absorpt_correction_type multi-scan
_exptl_absorpt_process_details 'SadAbs 2014/5 (Bruker AXS)'
_exptl_crystal_colour red
_exptl_crystal_density_diffrn 1.091
_exptl_crystal_description plate
_exptl_crystal_F_000 880
_exptl_crystal_size_max 0.181
_exptl_crystal_size_mid 0.166
_exptl_crystal_size_min 0.053
_refine_diff_density_max 0.622
_refine_diff_density_min -0.356
_refine_diff_density_rms 0.049
_refine_ls_extinction_method none
_refine_ls_goodness_of_fit_ref 1.066
_refine_ls_hydrogen_treatment mixed
_refine_ls_matrix_type full
_refine_ls_number_parameters 287
_refine_ls_number_reflns 5002
_refine_ls_number_restraints 0
_refine_ls_restrained_S_all 1.066
_refine_ls_R_factor_all 0.0845
_refine_ls_R_factor_gt 0.0559
_refine_ls_shift/su_max 0.000
_refine_ls_shift/su_mean 0.000
_refine_ls_structure_factor_coef Fsqd
_refine_ls_weighting_details 'w=1/[\s^2^(Fo^2^)+(0.0476P)^2^+1.4353P] where P=(Fo^2^+2Fc^2^)/3'
_refine_ls_weighting_scheme calc
_refine_ls_wR_factor_gt 0.1133
_refine_ls_wR_factor_ref 0.1260
_reflns_Friedel_coverage 0.000
_reflns_number_gt 3703
_reflns_number_total 5002
_reflns_threshold_expression 'I > 2\s(I)'
_cod_data_source_file ja7b12394_si_006.cif
_cod_data_source_block test_a
_cod_database_code 4126986
_shelx_space_group_comment
;
The symmetry employed for this shelxl refinement is uniquely defined
by the following loop, which should always be used as a source of
symmetry information in preference to the above space-group names.
They are only intended as comments.
;
_shelx_estimated_absorpt_t_min 0.989
_shelx_estimated_absorpt_t_max 0.997
_shelxl_version_number 2014/6

loop_
_space_group_symop_operation_xyz
'x, y, z'
'-x, y+1/2, -z+1/2'
'-x, -y, -z'
'x, -y-1/2, z-1/2'

loop_
_atom_site_label
_atom_site_type_symbol
_atom_site_fract_x
_atom_site_fract_y
_atom_site_fract_z
_atom_site_U_iso_or_equiv
_atom_site_adp_type
_atom_site_occupancy
_atom_site_site_symmetry_order
_atom_site_calc_flag
_atom_site_refinement_flags_posn
_atom_site_refinement_flags_adp
O1 O 0.47628(10) 0.76478(12) 0.36274(8) 0.0219(3) Uani 1 1 d . .
H1 H 0.4454(14) 0.3521(18) 0.3782(12) 0.017(5) Uiso 1 1 d . .
N1 N 0.19989(10) 0.54649(13) 0.39765(8) 0.0117(3) Uani 1 1 d . .
B1 B 0.38450(15) 0.48335(17) 0.44539(12) 0.0126(4) Uani 1 1 d . .
Li1 Li 0.4945(2) 0.6170(3) 0.4286(2) 0.0208(7) Uani 1 1 d . .
C1 C 0.46541(13) 0.41124(16) 0.42709(11) 0.0135(4) Uani 1 1 d . .
C2 C 0.56685(13) 0.42869(16) 0.47401(11) 0.0135(4) Uani 1 1 d . .
H2 H 0.6092(14) 0.3828(18) 0.4541(12) 0.018(5) Uiso 1 1 d . .
C3 C 0.27595(12) 0.47875(15) 0.38678(10) 0.0119(4) Uani 1 1 d . .
C4 C 0.22765(13) 0.41092(17) 0.29861(11) 0.0158(4) Uani 1 1 d . .
C5 C 0.24293(14) 0.26774(17) 0.30621(13) 0.0229(4) Uani 1 1 d . .
H5A H 0.2029 0.2285 0.2499 0.034 Uiso 1 1 calc R U
H5B H 0.2225 0.2350 0.3500 0.034 Uiso 1 1 calc R U
H5C H 0.3131 0.2485 0.3235 0.034 Uiso 1 1 calc R U
C7 C 0.11632(13) 0.43956(18) 0.26653(11) 0.0187(4) Uani 1 1 d . .
H7A H 0.0856 0.4546 0.2031 0.022 Uiso 1 1 calc R U
H7B H 0.0821 0.3680 0.2792 0.022 Uiso 1 1 calc R U
C6 C 0.26669(14) 0.46031(19) 0.23392(11) 0.0223(4) Uani 1 1 d . .
H6A H 0.2277 0.4239 0.1764 0.033 Uiso 1 1 calc R U
H6B H 0.3364 0.4364 0.2538 0.033 Uiso 1 1 calc R U
H6C H 0.2608 0.5520 0.2304 0.033 Uiso 1 1 calc R U
C8 C 0.10832(13) 0.55730(17) 0.31497(11) 0.0157(4) Uani 1 1 d . .
C9 C 0.01406(13) 0.55583(19) 0.32936(12) 0.0215(4) Uani 1 1 d . .
H9A H -0.0439 0.5585 0.2731 0.032 Uiso 1 1 calc R U
H9B H 0.0134 0.6291 0.3640 0.032 Uiso 1 1 calc R U
H9C H 0.0122 0.4789 0.3603 0.032 Uiso 1 1 calc R U
C10 C 0.11014(15) 0.67625(18) 0.26478(12) 0.0228(4) Uani 1 1 d . .
H10A H 0.0603 0.6692 0.2045 0.034 Uiso 1 1 calc R U
H10B H 0.1759 0.6860 0.2657 0.034 Uiso 1 1 calc R U
H10C H 0.0954 0.7496 0.2921 0.034 Uiso 1 1 calc R U
C11 C 0.19818(12) 0.56651(15) 0.48022(10) 0.0111(3) Uani 1 1 d . .
C12 C 0.20640(12) 0.68895(16) 0.51456(11) 0.0131(4) Uani 1 1 d . .
C13 C 0.22231(13) 0.80416(16) 0.46974(12) 0.0181(4) Uani 1 1 d . .
H13 H 0.2335 0.7756 0.4186 0.022 Uiso 1 1 calc R U
C14 C 0.13108(15) 0.88995(18) 0.43652(13) 0.0269(5) Uani 1 1 d . .
H14A H 0.1401 0.9577 0.4015 0.040 Uiso 1 1 calc R U
H14B H 0.1227 0.9260 0.4860 0.040 Uiso 1 1 calc R U
H14C H 0.0721 0.8410 0.4008 0.040 Uiso 1 1 calc R U
C15 C 0.31299(14) 0.88031(17) 0.52956(13) 0.0245(4) Uani 1 1 d . .
H15A H 0.3238 0.9498 0.4968 0.037 Uiso 1 1 calc R U
H15B H 0.3715 0.8258 0.5519 0.037 Uiso 1 1 calc R U
H15C H 0.3017 0.9140 0.5782 0.037 Uiso 1 1 calc R U
C16 C 0.19997(13) 0.70582(17) 0.59328(11) 0.0175(4) Uani 1 1 d . .
H16 H 0.2030 0.7884 0.6154 0.021 Uiso 1 1 calc R U
C17 C 0.18938(14) 0.60537(18) 0.63972(11) 0.0200(4) Uani 1 1 d . .
H17 H 0.1859 0.6185 0.6936 0.024 Uiso 1 1 calc R U
C18 C 0.18381(13) 0.48546(17) 0.60705(11) 0.0176(4) Uani 1 1 d . .
H18 H 0.1783 0.4161 0.6399 0.021 Uiso 1 1 calc R U
C19 C 0.18606(12) 0.46371(16) 0.52735(11) 0.0138(4) Uani 1 1 d . .
C20 C 0.17319(13) 0.32986(16) 0.49372(12) 0.0164(4) Uani 1 1 d . .
H20 H 0.1618 0.3331 0.4314 0.020 Uiso 1 1 calc R U
C21 C 0.08351(14) 0.26492(18) 0.49770(13) 0.0237(4) Uani 1 1 d . .
H21A H 0.0718 0.1843 0.4671 0.036 Uiso 1 1 calc R U
H21B H 0.0249 0.3184 0.4700 0.036 Uiso 1 1 calc R U
H21C H 0.0964 0.2505 0.5585 0.036 Uiso 1 1 calc R U
C22 C 0.26699(15) 0.25256(18) 0.54312(14) 0.0274(5) Uani 1 1 d . .
H22A H 0.2566 0.1665 0.5206 0.041 Uiso 1 1 calc R U
H22B H 0.2818 0.2514 0.6051 0.041 Uiso 1 1 calc R U
H22C H 0.3226 0.2904 0.5353 0.041 Uiso 1 1 calc R U
C23 C 0.46400(17) 0.7926(2) 0.27589(12) 0.0287(5) Uani 1 1 d . .
H23A H 0.4023 0.7540 0.2326 0.034 Uiso 1 1 calc R U
H23B H 0.5207 0.7597 0.2664 0.034 Uiso 1 1 calc R U
C24 C 0.45887(18) 0.9343(2) 0.26769(15) 0.0355(5) Uani 1 1 d . .
H24A H 0.5247 0.9703 0.2799 0.043 Uiso 1 1 calc R U
H24B H 0.4111 0.9605 0.2088 0.043 Uiso 1 1 calc R U
C25 C 0.42436(16) 0.97437(19) 0.33542(14) 0.0311(5) Uani 1 1 d . .
H25A H 0.3513 0.9696 0.3127 0.037 Uiso 1 1 calc R U
H25B H 0.4463 1.0609 0.3560 0.037 Uiso 1 1 calc R U
C26 C 0.4742(2) 0.8794(2) 0.40681(16) 0.0438(6) Uani 1 1 d . .
H26A H 0.5423 0.9067 0.4456 0.053 Uiso 1 1 calc R U
H26B H 0.4362 0.8679 0.4419 0.053 Uiso 1 1 calc R U

loop_
_atom_site_aniso_label
_atom_site_aniso_U_11
_atom_site_aniso_U_22
_atom_site_aniso_U_33
_atom_site_aniso_U_23
_atom_site_aniso_U_13
_atom_site_aniso_U_12
O1 0.0300(8) 0.0170(7) 0.0193(7) 0.0034(5) 0.0109(6) 0.0006(6)
N1 0.0113(7) 0.0139(7) 0.0088(7) 0.0007(5) 0.0033(6) 0.0017(6)
B1 0.0164(10) 0.0107(9) 0.0118(9) 0.0005(7) 0.0069(8) -0.0008(8)
Li1 0.0220(17) 0.0176(16) 0.0212(16) 0.0033(13) 0.0077(13) -0.0001(13)
C1 0.0170(9) 0.0118(8) 0.0106(8) -0.0029(7) 0.0047(7) -0.0005(7)
C2 0.0152(9) 0.0125(8) 0.0140(8) 0.0002(7) 0.0075(7) 0.0029(7)
C3 0.0157(9) 0.0102(8) 0.0112(8) -0.0004(6) 0.0071(7) -0.0002(7)
C4 0.0133(9) 0.0194(9) 0.0131(8) -0.0049(7) 0.0041(7) -0.0016(7)
C5 0.0211(10) 0.0203(10) 0.0261(10) -0.0121(8) 0.0089(8) -0.0037(8)
C7 0.0150(9) 0.0253(10) 0.0129(9) -0.0035(7) 0.0031(7) -0.0027(8)
C6 0.0182(10) 0.0356(11) 0.0116(9) -0.0046(8) 0.0049(8) 0.0009(8)
C8 0.0115(9) 0.0231(10) 0.0099(8) 0.0014(7) 0.0018(7) 0.0023(7)
C9 0.0135(9) 0.0328(11) 0.0154(9) -0.0001(8) 0.0035(7) 0.0023(8)
C10 0.0237(10) 0.0287(11) 0.0138(9) 0.0072(8) 0.0059(8) 0.0068(8)
C11 0.0075(8) 0.0141(8) 0.0103(8) 0.0006(7) 0.0025(7) 0.0015(6)
C12 0.0091(8) 0.0136(8) 0.0144(9) -0.0013(7) 0.0028(7) 0.0009(7)
C13 0.0193(10) 0.0127(9) 0.0223(10) 0.0000(7) 0.0088(8) 0.0009(7)
C14 0.0278(11) 0.0188(10) 0.0314(11) 0.0048(8) 0.0100(9) 0.0072(8)
C15 0.0250(11) 0.0138(9) 0.0350(11) -0.0030(8) 0.0130(9) -0.0035(8)
C16 0.0148(9) 0.0178(9) 0.0179(9) -0.0054(7) 0.0051(8) 0.0008(7)
C17 0.0210(10) 0.0293(10) 0.0110(8) -0.0030(8) 0.0081(8) 0.0014(8)
C18 0.0179(9) 0.0206(9) 0.0147(9) 0.0036(7) 0.0072(7) -0.0003(7)
C19 0.0098(8) 0.0159(9) 0.0136(8) 0.0016(7) 0.0029(7) 0.0007(7)
C20 0.0209(10) 0.0132(9) 0.0170(9) 0.0016(7) 0.0101(8) -0.0003(7)
C21 0.0229(11) 0.0186(10) 0.0285(11) 0.0017(8) 0.0098(9) -0.0027(8)
C22 0.0265(11) 0.0170(10) 0.0428(12) 0.0087(9) 0.0187(10) 0.0049(8)
C23 0.0372(12) 0.0292(11) 0.0185(10) 0.0041(8) 0.0106(9) 0.0048(9)
C24 0.0415(14) 0.0324(12) 0.0370(12) 0.0153(10) 0.0209(11) 0.0049(10)
C25 0.0279(11) 0.0225(11) 0.0393(12) 0.0019(9) 0.0107(10) 0.0051(9)
C26 0.0699(18) 0.0288(13) 0.0368(13) -0.0037(10) 0.0266(13) 0.0050(12)

loop_
_atom_type_symbol
_atom_type_description
_atom_type_scat_dispersion_real
_atom_type_scat_dispersion_imag
_atom_type_scat_source
C C 0.0033 0.0016 'International Tables Vol C Tables 4.2.6.8 and 6.1.1.4'
H H 0.0000 0.0000 'International Tables Vol C Tables 4.2.6.8 and 6.1.1.4'
Li Li -0.0003 0.0001 'International Tables Vol C Tables 4.2.6.8 and 6.1.1.4'
B B 0.0013 0.0007 'International Tables Vol C Tables 4.2.6.8 and 6.1.1.4'
N N 0.0061 0.0033 'International Tables Vol C Tables 4.2.6.8 and 6.1.1.4'
O O 0.0106 0.0060 'International Tables Vol C Tables 4.2.6.8 and 6.1.1.4'

loop_
_geom_angle_atom_site_label_1
_geom_angle_atom_site_label_2
_geom_angle_atom_site_label_3
_geom_angle
_geom_angle_site_symmetry_1
_geom_angle_site_symmetry_3
C26 O1 C23 109.77(15) . .
C26 O1 Li1 115.38(16) . .
C23 O1 Li1 134.85(15) . .
C3 N1 C11 123.45(13) . .
C3 N1 C8 112.24(14) . .
C11 N1 C8 121.50(14) . .
C3 B1 C2 124.83(16) . 3_666
C3 B1 C1 123.83(16) . .
C2 B1 C1 110.99(15) 3_666 .
C3 B1 Li1 124.67(15) . .
C2 B1 Li1 69.19(13) 3_666 .
C1 B1 Li1 68.01(13) . .
C3 B1 Li1 140.61(15) . 3_666
C2 B1 Li1 65.71(12) 3_666 3_666
C1 B1 Li1 66.89(13) . 3_666
Li1 B1 Li1 94.72(13) . 3_666
O1 Li1 C1 146.66(18) . .
O1 Li1 C2 151.05(18) . .
C1 Li1 C2 36.13(8) . .
O1 Li1 C2 127.94(17) . 3_666
C1 Li1 C2 70.10(11) . 3_666
C2 Li1 C2 80.86(12) . 3_666
O1 Li1 B1 131.79(17) . .
C1 Li1 B1 40.69(9) . .
C2 Li1 B1 70.52(12) . .
C2 Li1 B1 40.23(8) 3_666 .
O1 Li1 C1 130.87(17) . 3_666
C1 Li1 C1 81.03(12) . 3_666
C2 Li1 C1 69.28(11) . 3_666
C2 Li1 C1 35.62(8) 3_666 3_666
B1 Li1 C1 69.94(11) . 3_666
O1 Li1 B1 140.42(17) . 3_666
C1 Li1 B1 68.90(11) . 3_666
C2 Li1 B1 39.18(8) . 3_666
C2 Li1 B1 68.46(12) 3_666 3_666
B1 Li1 B1 85.28(13) . 3_666
C1 Li1 B1 39.16(8) 3_666 3_666
O1 Li1 Li1 168.0(2) . 3_666
C1 Li1 Li1 41.09(8) . 3_666
C2 Li1 Li1 40.51(8) . 3_666
C2 Li1 Li1 40.35(8) 3_666 3_666
B1 Li1 Li1 43.87(9) . 3_666
C1 Li1 Li1 39.93(8) 3_666 3_666
B1 Li1 Li1 41.42(9) 3_666 3_666
C2 C1 B1 124.17(16) . .
C2 C1 Li1 72.74(13) . .
B1 C1 Li1 71.30(13) . .
C2 C1 Li1 71.17(13) . 3_666
B1 C1 Li1 73.95(12) . 3_666
Li1 C1 Li1 98.97(12) . 3_666
C2 C1 H1 115.8(11) . .
B1 C1 H1 119.9(11) . .
Li1 C1 H1 128.8(11) . .
Li1 C1 H1 132.1(11) 3_666 .
C1 C2 B1 124.77(16) . 3_666
C1 C2 Li1 71.13(13) . .
B1 C2 Li1 75.10(13) 3_666 .
C1 C2 Li1 73.20(13) . 3_666
B1 C2 Li1 70.59(13) 3_666 3_666
Li1 C2 Li1 99.14(12) . 3_666
C1 C2 H2 116.4(11) . .
B1 C2 H2 118.8(11) 3_666 .
Li1 C2 H2 128.3(11) . .
Li1 C2 H2 132.5(11) 3_666 .
N1 C3 B1 126.40(15) . .
N1 C3 C4 107.21(14) . .
B1 C3 C4 126.09(15) . .
C5 C4 C6 108.12(15) . .
C5 C4 C3 113.06(15) . .
C6 C4 C3 111.91(15) . .
C5 C4 C7 108.93(15) . .
C6 C4 C7 110.92(15) . .
C3 C4 C7 103.86(14) . .
C4 C5 H5A 109.5 . .
C4 C5 H5B 109.5 . .
H5A C5 H5B 109.5 . .
C4 C5 H5C 109.5 . .
H5A C5 H5C 109.5 . .
H5B C5 H5C 109.5 . .
C8 C7 C4 106.84(14) . .
C8 C7 H7A 110.4 . .
C4 C7 H7A 110.4 . .
C8 C7 H7B 110.4 . .
C4 C7 H7B 110.4 . .
H7A C7 H7B 108.6 . .
C4 C6 H6A 109.5 . .
C4 C6 H6B 109.5 . .
H6A C6 H6B 109.5 . .
C4 C6 H6C 109.5 . .
H6A C6 H6C 109.5 . .
H6B C6 H6C 109.5 . .
N1 C8 C9 112.65(15) . .
N1 C8 C7 101.21(14) . .
C9 C8 C7 111.42(15) . .
N1 C8 C10 111.26(15) . .
C9 C8 C10 109.45(15) . .
C7 C8 C10 110.65(15) . .
C8 C9 H9A 109.5 . .
C8 C9 H9B 109.5 . .
H9A C9 H9B 109.5 . .
C8 C9 H9C 109.5 . .
H9A C9 H9C 109.5 . .
H9B C9 H9C 109.5 . .
C8 C10 H10A 109.5 . .
C8 C10 H10B 109.5 . .
H10A C10 H10B 109.5 . .
C8 C10 H10C 109.5 . .
H10A C10 H10C 109.5 . .
H10B C10 H10C 109.5 . .
C12 C11 C19 119.35(16) . .
C12 C11 N1 120.57(15) . .
C19 C11 N1 120.07(15) . .
C16 C12 C11 119.13(16) . .
C16 C12 C13 117.91(16) . .
C11 C12 C13 122.96(15) . .
C12 C13 C14 111.32(15) . .
C12 C13 C15 112.14(15) . .
C14 C13 C15 108.88(16) . .
C12 C13 H13 108.1 . .
C14 C13 H13 108.1 . .
C15 C13 H13 108.1 . .
C13 C14 H14A 109.5 . .
C13 C14 H14B 109.5 . .
H14A C14 H14B 109.5 . .
C13 C14 H14C 109.5 . .
H14A C14 H14C 109.5 . .
H14B C14 H14C 109.5 . .
C13 C15 H15A 109.5 . .
C13 C15 H15B 109.5 . .
H15A C15 H15B 109.5 . .
C13 C15 H15C 109.5 . .
H15A C15 H15C 109.5 . .
H15B C15 H15C 109.5 . .
C17 C16 C12 121.45(17) . .
C17 C16 H16 119.3 . .
C12 C16 H16 119.3 . .
C16 C17 C18 119.29(17) . .
C16 C17 H17 120.4 . .
C18 C17 H17 120.4 . .
C17 C18 C19 121.62(17) . .
C17 C18 H18 119.2 . .
C19 C18 H18 119.2 . .
C18 C19 C11 119.08(16) . .
C18 C19 C20 118.20(15) . .
C11 C19 C20 122.70(16) . .
C19 C20 C22 111.03(15) . .
C19 C20 C21 112.35(15) . .
C22 C20 C21 110.15(16) . .
C19 C20 H20 107.7 . .
C22 C20 H20 107.7 . .
C21 C20 H20 107.7 . .
C20 C21 H21A 109.5 . .
C20 C21 H21B 109.5 . .
H21A C21 H21B 109.5 . .
C20 C21 H21C 109.5 . .
H21A C21 H21C 109.5 . .
H21B C21 H21C 109.5 . .
C20 C22 H22A 109.5 . .
C20 C22 H22B 109.5 . .
H22A C22 H22B 109.5 . .
C20 C22 H22C 109.5 . .
H22A C22 H22C 109.5 . .
H22B C22 H22C 109.5 . .
O1 C23 C24 106.18(16) . .
O1 C23 H23A 110.5 . .
C24 C23 H23A 110.5 . .
O1 C23 H23B 110.5 . .
C24 C23 H23B 110.5 . .
H23A C23 H23B 108.7 . .
C25 C24 C23 103.39(17) . .
C25 C24 H24A 111.1 . .
C23 C24 H24A 111.1 . .
C25 C24 H24B 111.1 . .
C23 C24 H24B 111.1 . .
H24A C24 H24B 109.0 . .
C24 C25 C26 102.29(18) . .
C24 C25 H25A 111.3 . .
C26 C25 H25A 111.3 . .
C24 C25 H25B 111.3 . .
C26 C25 H25B 111.3 . .
H25A C25 H25B 109.2 . .
O1 C26 C25 105.16(18) . .
O1 C26 H26A 110.7 . .
C25 C26 H26A 110.7 . .
O1 C26 H26B 110.7 . .
C25 C26 H26B 110.7 . .
H26A C26 H26B 108.8 . .

loop_
_geom_bond_atom_site_label_1
_geom_bond_atom_site_label_2
_geom_bond_distance
_geom_bond_site_symmetry_2
O1 C26 1.439(3) .
O1 C23 1.439(2) .
O1 Li1 1.883(3) .
N1 C3 1.421(2) .
N1 C11 1.431(2) .
N1 C8 1.491(2) .
B1 C3 1.498(3) .
B1 C2 1.561(3) 3_666
B1 C1 1.569(3) .
B1 Li1 2.280(4) .
B1 Li1 2.388(4) 3_666
Li1 C1 2.232(4) .
Li1 C2 2.252(4) .
Li1 C2 2.259(4) 3_666
Li1 C1 2.285(4) 3_666
Li1 B1 2.388(4) 3_666
Li1 Li1 3.434(6) 3_666
C1 C2 1.390(3) .
C1 Li1 2.285(4) 3_666
C1 H1 0.982(19) .
C2 B1 1.561(3) 3_666
C2 Li1 2.259(4) 3_666
C2 H2 0.97(2) .
C3 C4 1.540(2) .
C4 C5 1.539(3) .
C4 C6 1.539(3) .
C4 C7 1.542(3) .
C5 H5A 0.9800 .
C5 H5B 0.9800 .
C5 H5C 0.9800 .
C7 C8 1.532(3) .
C7 H7A 0.9900 .
C7 H7B 0.9900 .
C6 H6A 0.9800 .
C6 H6B 0.9800 .
C6 H6C 0.9800 .
C8 C9 1.526(3) .
C8 C10 1.534(3) .
C9 H9A 0.9800 .
C9 H9B 0.9800 .
C9 H9C 0.9800 .
C10 H10A 0.9800 .
C10 H10B 0.9800 .
C10 H10C 0.9800 .
C11 C12 1.412(2) .
C11 C19 1.413(2) .
C12 C16 1.394(3) .
C12 C13 1.515(2) .
C13 C14 1.533(3) .
C13 C15 1.533(3) .
C13 H13 1.0000 .
C14 H14A 0.9800 .
C14 H14B 0.9800 .
C14 H14C 0.9800 .
C15 H15A 0.9800 .
C15 H15B 0.9800 .
C15 H15C 0.9800 .
C16 C17 1.378(3) .
C16 H16 0.9500 .
C17 C18 1.381(3) .
C17 H17 0.9500 .
C18 C19 1.389(3) .
C18 H18 0.9500 .
C19 C20 1.517(2) .
C20 C22 1.530(3) .
C20 C21 1.532(3) .
C20 H20 1.0000 .
C21 H21A 0.9800 .
C21 H21B 0.9800 .
C21 H21C 0.9800 .
C22 H22A 0.9800 .
C22 H22B 0.9800 .
C22 H22C 0.9800 .
C23 C24 1.515(3) .
C23 H23A 0.9900 .
C23 H23B 0.9900 .
C24 C25 1.509(3) .
C24 H24A 0.9900 .
C24 H24B 0.9900 .
C25 C26 1.511(3) .
C25 H25A 0.9900 .
C25 H25B 0.9900 .
C26 H26A 0.9900 .
C26 H26B 0.9900 .

loop_
_geom_torsion_atom_site_label_1
_geom_torsion_atom_site_label_2
_geom_torsion_atom_site_label_3
_geom_torsion_atom_site_label_4
_geom_torsion
_geom_torsion_site_symmetry_1
_geom_torsion_site_symmetry_4
C26 O1 Li1 C1 150.8(3) . .
C23 O1 Li1 C1 -29.7(4) . .
C26 O1 Li1 C2 -136.0(3) . .
C23 O1 Li1 C2 43.5(5) . .
C26 O1 Li1 C2 37.2(3) . 3_666
C23 O1 Li1 C2 -143.3(2) . 3_666
C26 O1 Li1 B1 90.2(3) . .
C23 O1 Li1 B1 -90.2(3) . .
C26 O1 Li1 C1 -9.3(3) . 3_666
C23 O1 Li1 C1 170.24(19) . 3_666
C26 O1 Li1 B1 -65.0(3) . 3_666
C23 O1 Li1 B1 114.5(3) . 3_666
C26 O1 Li1 Li1 26.8(10) . 3_666
C23 O1 Li1 Li1 -153.7(9) . 3_666
C3 B1 C1 C2 170.43(16) . .
C2 B1 C1 C2 -3.0(3) 3_666 .
Li1 B1 C1 C2 52.53(18) . .
Li1 B1 C1 C2 -53.05(17) 3_666 .
C3 B1 C1 Li1 117.90(19) . .
C2 B1 C1 Li1 -55.58(15) 3_666 .
Li1 B1 C1 Li1 -105.59(11) 3_666 .
C3 B1 C1 Li1 -136.52(19) . 3_666
C2 B1 C1 Li1 50.01(15) 3_666 3_666
Li1 B1 C1 Li1 105.59(11) . 3_666
B1 C1 C2 B1 3.5(3) . 3_666
Li1 C1 C2 B1 55.39(18) . 3_666
Li1 C1 C2 B1 -50.78(18) 3_666 3_666
B1 C1 C2 Li1 -51.93(17) . .
Li1 C1 C2 Li1 -106.17(11) 3_666 .
B1 C1 C2 Li1 54.24(17) . 3_666
Li1 C1 C2 Li1 106.17(11) . 3_666
C11 N1 C3 B1 -39.3(2) . .
C8 N1 C3 B1 159.50(16) . .
C11 N1 C3 C4 146.71(15) . .
C8 N1 C3 C4 -14.51(18) . .
C2 B1 C3 N1 -4.2(3) 3_666 .
C1 B1 C3 N1 -176.76(15) . .
Li1 B1 C3 N1 -91.6(2) . .
Li1 B1 C3 N1 89.1(3) 3_666 .
C2 B1 C3 C4 168.73(16) 3_666 .
C1 B1 C3 C4 -3.8(3) . .
Li1 B1 C3 C4 81.3(2) . .
Li1 B1 C3 C4 -98.0(3) 3_666 .
N1 C3 C4 C5 -122.64(16) . .
B1 C3 C4 C5 63.3(2) . .
N1 C3 C4 C6 114.98(16) . .
B1 C3 C4 C6 -59.0(2) . .
N1 C3 C4 C7 -4.72(17) . .
B1 C3 C4 C7 -178.76(16) . .
C5 C4 C7 C8 142.06(15) . .
C6 C4 C7 C8 -99.06(17) . .
C3 C4 C7 C8 21.32(18) . .
C3 N1 C8 C9 146.28(15) . .
C11 N1 C8 C9 -15.4(2) . .
C3 N1 C8 C7 27.19(18) . .
C11 N1 C8 C7 -134.45(15) . .
C3 N1 C8 C10 -90.38(18) . .
C11 N1 C8 C10 107.98(17) . .
C4 C7 C8 N1 -28.85(17) . .
C4 C7 C8 C9 -148.82(15) . .
C4 C7 C8 C10 89.16(17) . .
C3 N1 C11 C12 115.41(18) . .
C8 N1 C11 C12 -85.0(2) . .
C3 N1 C11 C19 -66.0(2) . .
C8 N1 C11 C19 93.58(19) . .
C19 C11 C12 C16 -1.5(2) . .
N1 C11 C12 C16 177.12(15) . .
C19 C11 C12 C13 178.31(15) . .
N1 C11 C12 C13 -3.1(2) . .
C16 C12 C13 C14 -68.2(2) . .
C11 C12 C13 C14 111.96(19) . .
C16 C12 C13 C15 54.1(2) . .
C11 C12 C13 C15 -125.77(18) . .
C11 C12 C16 C17 2.4(3) . .
C13 C12 C16 C17 -177.47(16) . .
C12 C16 C17 C18 -0.8(3) . .
C16 C17 C18 C19 -1.7(3) . .
C17 C18 C19 C11 2.5(3) . .
C17 C18 C19 C20 -176.29(16) . .
C12 C11 C19 C18 -0.8(2) . .
N1 C11 C19 C18 -179.48(15) . .
C12 C11 C19 C20 177.88(15) . .
N1 C11 C19 C20 -0.8(2) . .
C18 C19 C20 C22 -74.5(2) . .
C11 C19 C20 C22 106.78(19) . .
C18 C19 C20 C21 49.4(2) . .
C11 C19 C20 C21 -129.37(18) . .
C26 O1 C23 C24 2.7(2) . .
Li1 O1 C23 C24 -176.78(19) . .
O1 C23 C24 C25 -24.0(2) . .
C23 C24 C25 C26 35.0(2) . .
C23 O1 C26 C25 19.7(2) . .
Li1 O1 C26 C25 -160.63(18) . .
C24 C25 C26 O1 -33.9(2) . .
